data_9015201
loop_
_publ_author_name
'Agaev, K. A.'
'Semiletov, S. A.'

_publ_section_title
;
 Electron diffraction study of the structure of PbBi2Se4
;
_journal_name_full Kristallografiya
_journal_page_first 258
_journal_page_last 260
_journal_volume 13
_journal_year 1968
_chemical_compound_source Synthetic
_chemical_formula_sum 'Bi2 Pb Se4'
_chemical_name_mineral Poubaite
_space_group_IT_number 166
_symmetry_space_group_name_Hall '-R 3 2"'
_symmetry_space_group_name_H-M 'R -3 m :H'
_cell_angle_alpha 90
_cell_angle_beta 90
_cell_angle_gamma 120
_cell_length_a 4.16
_cell_length_b 4.16
_cell_length_c 39.20
_cell_formula_units_Z 3
_cell_volume 587.494
_database_code_amcsd 0014179
_exptl_crystal_density_diffrn 7.979
_cod_original_sg_symbol_H-M 'R -3 m'
_cod_original_formula_sum '(Pb Bi2) Se4'
_cod_database_code 9015201

loop_
_space_group_symop_operation_xyz
x,y,z
2/3+x,1/3+y,1/3+z
1/3+x,2/3+y,2/3+z
x,x-y,z
2/3+x,1/3+x-y,1/3+z
1/3+x,2/3+x-y,2/3+z
y,x,-z
2/3+y,1/3+x,1/3-z
1/3+y,2/3+x,2/3-z
-x+y,y,z
2/3-x+y,1/3+y,1/3+z
1/3-x+y,2/3+y,2/3+z
-x,-x+y,-z
2/3-x,1/3-x+y,1/3-z
1/3-x,2/3-x+y,2/3-z
-y,-x,z
2/3-y,1/3-x,1/3+z
1/3-y,2/3-x,2/3+z
x-y,-y,-z
2/3+x-y,1/3-y,1/3-z
1/3+x-y,2/3-y,2/3-z
y,-x+y,-z
2/3+y,1/3-x+y,1/3-z
1/3+y,2/3-x+y,2/3-z
-x+y,-x,z
2/3-x+y,1/3-x,1/3+z
1/3-x+y,2/3-x,2/3+z
-x,-y,-z
2/3-x,1/3-y,1/3-z
1/3-x,2/3-y,2/3-z
-y,x-y,z
2/3-y,1/3+x-y,1/3+z
1/3-y,2/3+x-y,2/3+z
x-y,x,-z
2/3+x-y,1/3+x,1/3-z
1/3+x-y,2/3+x,2/3-z

loop_
_atom_site_label
_atom_site_fract_x
_atom_site_fract_y
_atom_site_fract_z
_atom_site_occupancy
_atom_site_U_iso_or_equiv
Pb1 0.00000 0.00000 0.00000 0.33333 0.01267
Bi1 0.00000 0.00000 0.00000 0.66667 0.01267
Pb2 0.00000 0.00000 0.42800 0.33333 0.01267
Bi2 0.00000 0.00000 0.42800 0.66667 0.01267
Se1 0.00000 0.00000 0.13900 1.00000 0.01267
Se2 0.00000 0.00000 0.28600 1.00000 0.01267

loop_
_cod_related_entry_id
_cod_related_entry_database
_cod_related_entry_code
1 AMCSD 0014179
